data_4134044
loop_
_publ_author_name
'Queen, Joshua D.'
'Phung, Alice C.'
'Caputo, Christine A.'
'Fettinger, James C.'
'Power, Philip P.'

_publ_section_title
;
 Metathetical Exchange between Metal-Metal Triple Bonds.
;
_journal_name_full 'Journal of the American Chemical Society'
_journal_paper_doi 10.1021/jacs.9b13604
_journal_year 2020
_chemical_formula_sum 'C38 H42 Mo O3 Sn'
_chemical_formula_weight 761.34
_space_group_crystal_system monoclinic
_space_group_IT_number 14
_space_group_name_Hall '-P 2yn'
_space_group_name_H-M_alt 'P 1 21/n 1'
_atom_sites_solution_hydrogens geom
_audit_creation_method SHELXL-2014/7
_audit_update_record
;
2019-11-04 deposited with the CCDC.	2019-12-16 downloaded from the CCDC.
;
_cell_angle_alpha 90
_cell_angle_beta 97.2770(10)
_cell_angle_gamma 90
_cell_formula_units_Z 4
_cell_length_a 8.5886(7)
_cell_length_b 17.4666(14)
_cell_length_c 22.6926(19)
_cell_measurement_reflns_used 9980
_cell_measurement_temperature 90(2)
_cell_measurement_theta_max 27.50
_cell_measurement_theta_min 2.15
_cell_volume 3376.8(5)
_computing_structure_refinement 'SHELXL-2014/7 (Sheldrick, 2014)'
_diffrn_ambient_temperature 90(2)
_diffrn_measured_fraction_theta_full 1.000
_diffrn_measured_fraction_theta_max 0.999
_diffrn_measurement_device_type 'Bruker APEX-II CCD'
_diffrn_measurement_method '\f and \w scans'
_diffrn_radiation_type MoK\a
_diffrn_radiation_wavelength 0.71073
_diffrn_reflns_av_R_equivalents 0.0346
_diffrn_reflns_av_unetI/netI 0.0264
_diffrn_reflns_Laue_measured_fraction_full 1.000
_diffrn_reflns_Laue_measured_fraction_max 0.999
_diffrn_reflns_limit_h_max 11
_diffrn_reflns_limit_h_min -11
_diffrn_reflns_limit_k_max 22
_diffrn_reflns_limit_k_min -22
_diffrn_reflns_limit_l_max 29
_diffrn_reflns_limit_l_min -29
_diffrn_reflns_number 30122
_diffrn_reflns_point_group_measured_fraction_full 1.000
_diffrn_reflns_point_group_measured_fraction_max 0.999
_diffrn_reflns_theta_full 25.242
_diffrn_reflns_theta_max 27.510
_diffrn_reflns_theta_min 2.153
_exptl_absorpt_coefficient_mu 1.146
_exptl_absorpt_correction_T_max 0.7696
_exptl_absorpt_correction_T_min 0.6912
_exptl_absorpt_correction_type multi-scan
_exptl_absorpt_process_details 'SADABS-2014/5 (Bruker,2014/5)'
_exptl_crystal_colour Purple
_exptl_crystal_density_diffrn 1.498
_exptl_crystal_description Block
_exptl_crystal_F_000 1544
_exptl_crystal_size_max 0.256
_exptl_crystal_size_mid 0.146
_exptl_crystal_size_min 0.064
_refine_diff_density_max 0.375
_refine_diff_density_min -0.484
_refine_diff_density_rms 0.069
_refine_ls_extinction_method none
_refine_ls_goodness_of_fit_ref 1.027
_refine_ls_hydrogen_treatment constr
_refine_ls_matrix_type full
_refine_ls_number_parameters 396
_refine_ls_number_reflns 7760
_refine_ls_number_restraints 0
_refine_ls_restrained_S_all 1.027
_refine_ls_R_factor_all 0.0312
_refine_ls_R_factor_gt 0.0221
_refine_ls_shift/su_max 0.004
_refine_ls_shift/su_mean 0.000
_refine_ls_structure_factor_coef Fsqd
_refine_ls_weighting_details 'w=1/[\s^2^(Fo^2^)+(0.0177P)^2^+1.7142P] where P=(Fo^2^+2Fc^2^)/3'
_refine_ls_weighting_scheme calc
_refine_ls_wR_factor_gt 0.0443
_refine_ls_wR_factor_ref 0.0473
_reflns_Friedel_coverage 0.000
_reflns_number_gt 6591
_reflns_number_total 7760
_reflns_threshold_expression 'I > 2\s(I)'
_cod_data_source_file ja9b13604_si_002.cif
_cod_data_source_block ACP18JQMI
_cod_original_sg_symbol_H-M 'P 21/n'
_cod_database_code 4134044
_shelx_shelxl_version_number 2014/7
_shelx_space_group_comment
;
The symmetry employed for this shelxl refinement is uniquely defined
by the following loop, which should always be used as a source of
symmetry information in preference to the above space-group names.
They are only intended as comments.
;
_shelx_estimated_absorpt_t_min 0.758
_shelx_estimated_absorpt_t_max 0.930

loop_
_space_group_symop_operation_xyz
'x, y, z'
'-x+1/2, y+1/2, -z+1/2'
'-x, -y, -z'
'x-1/2, -y-1/2, z-1/2'

loop_
_atom_site_label
_atom_site_type_symbol
_atom_site_fract_x
_atom_site_fract_y
_atom_site_fract_z
_atom_site_U_iso_or_equiv
_atom_site_adp_type
_atom_site_occupancy
_atom_site_site_symmetry_order
_atom_site_calc_flag
_atom_site_refinement_flags_posn
_atom_site_refinement_flags_adp
Sn1 Sn 0.37553(2) 0.27236(2) 0.65520(2) 0.01613(4) Uani 1 1 d . .
Mo1 Mo 0.37317(2) 0.42254(2) 0.59993(2) 0.01376(4) Uani 1 1 d . .
O1 O 0.30447(18) 0.44702(8) 0.73077(6) 0.0263(3) Uani 1 1 d . .
O2 O 0.54336(17) 0.57939(8) 0.62729(6) 0.0259(3) Uani 1 1 d . .
O3 O 0.72743(16) 0.37430(8) 0.60947(6) 0.0214(3) Uani 1 1 d . .
C1 C 0.6049(2) 0.21430(10) 0.66240(8) 0.0139(4) Uani 1 1 d . .
C2 C 0.6440(2) 0.16413(10) 0.61833(8) 0.0137(4) Uani 1 1 d . .
C3 C 0.7692(2) 0.11310(11) 0.63172(8) 0.0163(4) Uani 1 1 d . .
H3 H 0.7972 0.0793 0.6020 0.020 Uiso 1 1 calc R U
C4 C 0.8528(2) 0.11167(11) 0.68837(8) 0.0162(4) Uani 1 1 d . .
H4 H 0.9378 0.0770 0.6970 0.019 Uiso 1 1 calc R U
C5 C 0.8131(2) 0.16053(11) 0.73257(8) 0.0156(4) Uani 1 1 d . .
H5 H 0.8699 0.1588 0.7713 0.019 Uiso 1 1 calc R U
C6 C 0.6892(2) 0.21208(10) 0.71968(8) 0.0140(4) Uani 1 1 d . .
C7 C 0.5417(2) 0.16506(10) 0.55925(8) 0.0147(4) Uani 1 1 d . .
C8 C 0.3959(2) 0.12616(11) 0.55360(8) 0.0164(4) Uani 1 1 d . .
C9 C 0.2936(2) 0.13393(11) 0.50094(9) 0.0200(4) Uani 1 1 d . .
H9 H 0.1952 0.1084 0.4969 0.024 Uiso 1 1 calc R U
C10 C 0.3334(2) 0.17831(11) 0.45444(9) 0.0210(4) Uani 1 1 d . .
H10 H 0.2613 0.1844 0.4194 0.025 Uiso 1 1 calc R U
C11 C 0.4790(2) 0.21380(11) 0.45921(8) 0.0185(4) Uani 1 1 d . .
H11 H 0.5070 0.2428 0.4267 0.022 Uiso 1 1 calc R U
C12 C 0.5853(2) 0.20754(11) 0.51101(8) 0.0159(4) Uani 1 1 d . .
C13 C 0.3571(2) 0.06983(11) 0.60075(9) 0.0199(4) Uani 1 1 d . .
H13 H 0.4198 0.0846 0.6392 0.024 Uiso 1 1 calc R U
C14 C 0.1831(3) 0.06875(13) 0.61027(11) 0.0294(5) Uani 1 1 d . .
H14A H 0.1480 0.1211 0.6169 0.044 Uiso 1 1 calc R U
H14B H 0.1699 0.0371 0.6450 0.044 Uiso 1 1 calc R U
H14C H 0.1204 0.0473 0.5750 0.044 Uiso 1 1 calc R U
C15 C 0.4087(3) -0.01063(12) 0.58450(11) 0.0304(5) Uani 1 1 d . .
H15A H 0.3558 -0.0247 0.5452 0.046 Uiso 1 1 calc R U
H15B H 0.3808 -0.0474 0.6140 0.046 Uiso 1 1 calc R U
H15C H 0.5226 -0.0113 0.5839 0.046 Uiso 1 1 calc R U
C16 C 0.7489(2) 0.24213(11) 0.51291(9) 0.0172(4) Uani 1 1 d . .
H16 H 0.7892 0.2536 0.5553 0.021 Uiso 1 1 calc R U
C17 C 0.7512(2) 0.31653(11) 0.47715(9) 0.0212(4) Uani 1 1 d . .
H17A H 0.7282 0.3051 0.4347 0.032 Uiso 1 1 calc R U
H17B H 0.8551 0.3403 0.4851 0.032 Uiso 1 1 calc R U
H17C H 0.6718 0.3518 0.4888 0.032 Uiso 1 1 calc R U
C18 C 0.8596(2) 0.18331(12) 0.48953(10) 0.0239(4) Uani 1 1 d . .
H18A H 0.8698 0.1386 0.5158 0.036 Uiso 1 1 calc R U
H18B H 0.9630 0.2066 0.4885 0.036 Uiso 1 1 calc R U
H18C H 0.8163 0.1673 0.4494 0.036 Uiso 1 1 calc R U
C19 C 0.6318(2) 0.26457(11) 0.76501(8) 0.0140(4) Uani 1 1 d . .
C20 C 0.7005(2) 0.33775(11) 0.77620(8) 0.0157(4) Uani 1 1 d . .
C21 C 0.6330(2) 0.38769(11) 0.81391(8) 0.0185(4) Uani 1 1 d . .
H21 H 0.6776 0.4370 0.8217 0.022 Uiso 1 1 calc R U
C22 C 0.5022(2) 0.36654(11) 0.84013(9) 0.0192(4) Uani 1 1 d . .
H22 H 0.4565 0.4017 0.8648 0.023 Uiso 1 1 calc R U
C23 C 0.4382(2) 0.29429(11) 0.83040(9) 0.0192(4) Uani 1 1 d . .
H23 H 0.3497 0.2801 0.8492 0.023 Uiso 1 1 calc R U
C24 C 0.5014(2) 0.24186(11) 0.79343(8) 0.0165(4) Uani 1 1 d . .
C25 C 0.8502(2) 0.35928(11) 0.75075(9) 0.0187(4) Uani 1 1 d . .
H25 H 0.8496 0.3323 0.7118 0.022 Uiso 1 1 calc R U
C26 C 0.8659(3) 0.44555(12) 0.73972(10) 0.0264(5) Uani 1 1 d . .
H26A H 0.7699 0.4644 0.7163 0.040 Uiso 1 1 calc R U
H26B H 0.9557 0.4547 0.7180 0.040 Uiso 1 1 calc R U
H26C H 0.8821 0.4725 0.7779 0.040 Uiso 1 1 calc R U
C27 C 0.9931(2) 0.33100(12) 0.79263(10) 0.0250(5) Uani 1 1 d . .
H27A H 0.9923 0.3541 0.8319 0.038 Uiso 1 1 calc R U
H27B H 1.0896 0.3457 0.7766 0.038 Uiso 1 1 calc R U
H27C H 0.9888 0.2751 0.7960 0.038 Uiso 1 1 calc R U
C28 C 0.4423(2) 0.15934(11) 0.79019(9) 0.0185(4) Uani 1 1 d . .
H28 H 0.4740 0.1356 0.7534 0.022 Uiso 1 1 calc R U
C29 C 0.2639(2) 0.15177(12) 0.78759(9) 0.0244(5) Uani 1 1 d . .
H29A H 0.2312 0.1704 0.8249 0.037 Uiso 1 1 calc R U
H29B H 0.2339 0.0979 0.7818 0.037 Uiso 1 1 calc R U
H29C H 0.2126 0.1822 0.7544 0.037 Uiso 1 1 calc R U
C30 C 0.5254(3) 0.11558(12) 0.84402(9) 0.0243(5) Uani 1 1 d . .
H30A H 0.6391 0.1168 0.8430 0.036 Uiso 1 1 calc R U
H30B H 0.4892 0.0623 0.8427 0.036 Uiso 1 1 calc R U
H30C H 0.5008 0.1397 0.8807 0.036 Uiso 1 1 calc R U
C31 C 0.2021(2) 0.34578(12) 0.53457(9) 0.0241(5) Uani 1 1 d . .
H31 H 0.2031 0.2915 0.5378 0.029 Uiso 1 1 calc R U
C32 C 0.1105(2) 0.39687(13) 0.56469(10) 0.0269(5) Uani 1 1 d . .
H32 H 0.0392 0.3829 0.5916 0.032 Uiso 1 1 calc R U
C33 C 0.1442(2) 0.47228(13) 0.54749(9) 0.0251(5) Uani 1 1 d . .
H33 H 0.0998 0.5179 0.5609 0.030 Uiso 1 1 calc R U
C34 C 0.2561(2) 0.46766(12) 0.50672(9) 0.0227(4) Uani 1 1 d . .
H34 H 0.2997 0.5098 0.4880 0.027 Uiso 1 1 calc R U
C35 C 0.2915(2) 0.39004(12) 0.49885(9) 0.0205(4) Uani 1 1 d . .
H35 H 0.3630 0.3706 0.4739 0.025 Uiso 1 1 calc R U
C36 C 0.3361(2) 0.43548(11) 0.68336(9) 0.0187(4) Uani 1 1 d . .
C37 C 0.4823(2) 0.52114(11) 0.61744(8) 0.0186(4) Uani 1 1 d . .
C38 C 0.5947(2) 0.38744(11) 0.60808(8) 0.0174(4) Uani 1 1 d . .

loop_
_atom_site_aniso_label
_atom_site_aniso_U_11
_atom_site_aniso_U_22
_atom_site_aniso_U_33
_atom_site_aniso_U_23
_atom_site_aniso_U_13
_atom_site_aniso_U_12
Sn1 0.01471(7) 0.01383(7) 0.02038(7) 0.00302(5) 0.00432(5) 0.00198(5)
Mo1 0.01421(8) 0.01292(8) 0.01405(8) 0.00089(6) 0.00144(6) 0.00140(6)
O1 0.0345(9) 0.0262(8) 0.0192(8) 0.0024(6) 0.0077(6) 0.0071(7)
O2 0.0298(8) 0.0219(8) 0.0261(8) -0.0028(6) 0.0034(6) -0.0075(6)
O3 0.0164(7) 0.0269(8) 0.0212(7) -0.0010(6) 0.0039(6) 0.0020(6)
C1 0.0145(9) 0.0113(9) 0.0164(9) 0.0043(7) 0.0046(7) 0.0001(7)
C2 0.0152(9) 0.0138(9) 0.0125(9) 0.0028(7) 0.0032(7) -0.0023(7)
C3 0.0174(9) 0.0150(9) 0.0172(10) -0.0009(8) 0.0055(7) 0.0000(7)
C4 0.0144(9) 0.0154(9) 0.0192(10) 0.0026(8) 0.0035(7) 0.0035(7)
C5 0.0158(9) 0.0164(9) 0.0145(9) 0.0020(7) 0.0014(7) -0.0013(7)
C6 0.0156(9) 0.0098(9) 0.0175(10) 0.0008(7) 0.0051(7) -0.0026(7)
C7 0.0161(9) 0.0127(9) 0.0154(9) -0.0023(7) 0.0030(7) 0.0032(7)
C8 0.0174(9) 0.0138(9) 0.0187(10) -0.0029(8) 0.0053(8) 0.0013(7)
C9 0.0146(9) 0.0214(10) 0.0234(11) -0.0066(8) 0.0004(8) 0.0000(8)
C10 0.0220(10) 0.0211(10) 0.0187(10) -0.0030(8) -0.0015(8) 0.0032(8)
C11 0.0234(10) 0.0182(10) 0.0140(9) -0.0017(8) 0.0024(8) 0.0023(8)
C12 0.0180(9) 0.0140(9) 0.0162(10) -0.0039(7) 0.0041(8) 0.0011(7)
C13 0.0177(10) 0.0193(10) 0.0229(10) -0.0007(8) 0.0039(8) -0.0024(8)
C14 0.0249(11) 0.0230(11) 0.0431(14) 0.0024(10) 0.0153(10) -0.0035(9)
C15 0.0356(13) 0.0175(11) 0.0394(14) 0.0029(10) 0.0098(11) 0.0044(9)
C16 0.0179(10) 0.0207(10) 0.0134(9) 0.0012(8) 0.0029(8) -0.0018(8)
C17 0.0229(10) 0.0213(10) 0.0194(10) 0.0018(8) 0.0029(8) -0.0028(8)
C18 0.0221(10) 0.0240(11) 0.0270(11) 0.0035(9) 0.0088(9) 0.0018(9)
C19 0.0156(9) 0.0145(9) 0.0114(9) 0.0015(7) 0.0000(7) 0.0027(7)
C20 0.0199(10) 0.0141(9) 0.0122(9) 0.0029(7) -0.0014(7) 0.0011(7)
C21 0.0244(10) 0.0132(9) 0.0167(10) -0.0001(8) -0.0020(8) 0.0018(8)
C22 0.0244(10) 0.0182(10) 0.0150(10) -0.0027(8) 0.0020(8) 0.0064(8)
C23 0.0195(10) 0.0214(10) 0.0173(10) -0.0012(8) 0.0048(8) 0.0013(8)
C24 0.0186(10) 0.0161(9) 0.0146(9) -0.0005(7) 0.0013(8) 0.0010(7)
C25 0.0223(10) 0.0160(10) 0.0181(10) 0.0002(8) 0.0033(8) -0.0040(8)
C26 0.0321(12) 0.0206(11) 0.0265(12) 0.0042(9) 0.0040(9) -0.0062(9)
C27 0.0213(11) 0.0236(11) 0.0298(12) 0.0011(9) 0.0015(9) -0.0038(9)
C28 0.0238(10) 0.0168(10) 0.0163(10) -0.0010(8) 0.0074(8) -0.0025(8)
C29 0.0263(11) 0.0229(11) 0.0252(11) 0.0006(9) 0.0078(9) -0.0050(9)
C30 0.0315(12) 0.0183(10) 0.0248(11) 0.0026(9) 0.0098(9) 0.0038(9)
C31 0.0263(11) 0.0205(10) 0.0233(11) -0.0004(9) -0.0055(9) -0.0044(9)
C32 0.0147(10) 0.0422(13) 0.0230(11) -0.0006(10) -0.0006(8) -0.0041(9)
C33 0.0222(11) 0.0312(12) 0.0199(11) -0.0033(9) -0.0055(8) 0.0123(9)
C34 0.0281(11) 0.0218(11) 0.0164(10) 0.0027(8) -0.0039(8) 0.0003(9)
C35 0.0212(10) 0.0242(11) 0.0154(10) -0.0024(8) 0.0000(8) 0.0026(8)
C36 0.0176(10) 0.0154(10) 0.0225(11) 0.0033(8) 0.0009(8) 0.0037(8)
C37 0.0195(10) 0.0217(11) 0.0148(10) 0.0014(8) 0.0034(8) 0.0021(8)
C38 0.0226(10) 0.0163(9) 0.0136(9) 0.0006(8) 0.0031(8) -0.0003(8)

loop_
_atom_type_symbol
_atom_type_description
_atom_type_scat_dispersion_real
_atom_type_scat_dispersion_imag
_atom_type_scat_source
C C 0.0033 0.0016 'International Tables Vol C Tables 4.2.6.8 and 6.1.1.4'
H H 0.0000 0.0000 'International Tables Vol C Tables 4.2.6.8 and 6.1.1.4'
O O 0.0106 0.0060 'International Tables Vol C Tables 4.2.6.8 and 6.1.1.4'
Mo Mo -1.6832 0.6857 'International Tables Vol C Tables 4.2.6.8 and 6.1.1.4'
Sn Sn -0.6537 1.4246 'International Tables Vol C Tables 4.2.6.8 and 6.1.1.4'

loop_
_geom_angle_atom_site_label_1
_geom_angle_atom_site_label_2
_geom_angle_atom_site_label_3
_geom_angle
C1 Sn1 Mo1 113.88(5)
C36 Mo1 C37 80.64(8)
C36 Mo1 C38 102.44(8)
C37 Mo1 C38 79.96(8)
C36 Mo1 C33 102.64(8)
C37 Mo1 C33 97.22(8)
C38 Mo1 C33 153.94(8)
C36 Mo1 C32 94.82(8)
C37 Mo1 C32 130.38(8)
C38 Mo1 C32 147.57(8)
C33 Mo1 C32 35.23(8)
C36 Mo1 C34 136.06(8)
C37 Mo1 C34 91.52(8)
C38 Mo1 C34 118.76(8)
C33 Mo1 C34 35.18(7)
C32 Mo1 C34 58.31(8)
C36 Mo1 C31 120.22(8)
C37 Mo1 C31 149.34(8)
C38 Mo1 C31 113.26(8)
C33 Mo1 C31 58.35(7)
C32 Mo1 C31 35.13(7)
C34 Mo1 C31 57.82(7)
C36 Mo1 C35 152.68(8)
C37 Mo1 C35 118.41(7)
C38 Mo1 C35 100.26(7)
C33 Mo1 C35 58.06(7)
C32 Mo1 C35 58.08(7)
C34 Mo1 C35 34.49(7)
C31 Mo1 C35 34.67(7)
C36 Mo1 Sn1 71.47(6)
C37 Mo1 Sn1 136.24(6)
C38 Mo1 Sn1 74.15(6)
C33 Mo1 Sn1 121.03(6)
C32 Mo1 Sn1 85.88(6)
C34 Mo1 Sn1 131.85(5)
C31 Mo1 Sn1 74.28(5)
C35 Mo1 Sn1 100.70(5)
C2 C1 C6 119.99(16)
C2 C1 Sn1 121.86(13)
C6 C1 Sn1 115.63(13)
C3 C2 C1 119.35(17)
C3 C2 C7 123.03(17)
C1 C2 C7 117.53(16)
C4 C3 C2 120.28(17)
C4 C3 H3 119.9
C2 C3 H3 119.9
C3 C4 C5 120.68(17)
C3 C4 H4 119.7
C5 C4 H4 119.7
C4 C5 C6 119.62(17)
C4 C5 H5 120.2
C6 C5 H5 120.2
C5 C6 C1 120.08(17)
C5 C6 C19 123.79(17)
C1 C6 C19 116.05(16)
C12 C7 C8 120.02(17)
C12 C7 C2 120.91(17)
C8 C7 C2 118.97(16)
C9 C8 C7 118.94(18)
C9 C8 C13 119.61(17)
C7 C8 C13 121.12(17)
C10 C9 C8 121.07(18)
C10 C9 H9 119.5
C8 C9 H9 119.5
C9 C10 C11 119.80(18)
C9 C10 H10 120.1
C11 C10 H10 120.1
C10 C11 C12 121.11(18)
C10 C11 H11 119.4
C12 C11 H11 119.4
C11 C12 C7 118.95(18)
C11 C12 C16 119.59(17)
C7 C12 C16 121.35(17)
C8 C13 C15 109.14(17)
C8 C13 C14 114.23(17)
C15 C13 C14 109.80(17)
C8 C13 H13 107.8
C15 C13 H13 107.8
C14 C13 H13 107.8
C13 C14 H14A 109.5
C13 C14 H14B 109.5
H14A C14 H14B 109.5
C13 C14 H14C 109.5
H14A C14 H14C 109.5
H14B C14 H14C 109.5
C13 C15 H15A 109.5
C13 C15 H15B 109.5
H15A C15 H15B 109.5
C13 C15 H15C 109.5
H15A C15 H15C 109.5
H15B C15 H15C 109.5
C12 C16 C17 113.23(16)
C12 C16 C18 109.45(16)
C17 C16 C18 109.47(16)
C12 C16 H16 108.2
C17 C16 H16 108.2
C18 C16 H16 108.2
C16 C17 H17A 109.5
C16 C17 H17B 109.5
H17A C17 H17B 109.5
C16 C17 H17C 109.5
H17A C17 H17C 109.5
H17B C17 H17C 109.5
C16 C18 H18A 109.5
C16 C18 H18B 109.5
H18A C18 H18B 109.5
C16 C18 H18C 109.5
H18A C18 H18C 109.5
H18B C18 H18C 109.5
C20 C19 C24 120.39(17)
C20 C19 C6 120.41(16)
C24 C19 C6 119.08(16)
C21 C20 C19 118.47(18)
C21 C20 C25 120.92(17)
C19 C20 C25 120.50(17)
C22 C21 C20 121.18(18)
C22 C21 H21 119.4
C20 C21 H21 119.4
C23 C22 C21 120.15(18)
C23 C22 H22 119.9
C21 C22 H22 119.9
C22 C23 C24 121.12(19)
C22 C23 H23 119.4
C24 C23 H23 119.4
C23 C24 C19 118.63(18)
C23 C24 C28 119.70(17)
C19 C24 C28 121.28(17)
C20 C25 C27 109.46(16)
C20 C25 C26 113.58(17)
C27 C25 C26 109.66(17)
C20 C25 H25 108.0
C27 C25 H25 108.0
C26 C25 H25 108.0
C25 C26 H26A 109.5
C25 C26 H26B 109.5
H26A C26 H26B 109.5
C25 C26 H26C 109.5
H26A C26 H26C 109.5
H26B C26 H26C 109.5
C25 C27 H27A 109.5
C25 C27 H27B 109.5
H27A C27 H27B 109.5
C25 C27 H27C 109.5
H27A C27 H27C 109.5
H27B C27 H27C 109.5
C24 C28 C29 114.10(17)
C24 C28 C30 108.25(16)
C29 C28 C30 110.42(16)
C24 C28 H28 108.0
C29 C28 H28 108.0
C30 C28 H28 108.0
C28 C29 H29A 109.5
C28 C29 H29B 109.5
H29A C29 H29B 109.5
C28 C29 H29C 109.5
H29A C29 H29C 109.5
H29B C29 H29C 109.5
C28 C30 H30A 109.5
C28 C30 H30B 109.5
H30A C30 H30B 109.5
C28 C30 H30C 109.5
H30A C30 H30C 109.5
H30B C30 H30C 109.5
C35 C31 C32 107.82(19)
C35 C31 Mo1 73.18(11)
C32 C31 Mo1 71.36(12)
C35 C31 H31 126.1
C32 C31 H31 126.1
Mo1 C31 H31 121.1
C33 C32 C31 107.88(19)
C33 C32 Mo1 72.14(12)
C31 C32 Mo1 73.51(12)
C33 C32 H32 126.1
C31 C32 H32 126.1
Mo1 C32 H32 120.1
C32 C33 C34 107.85(19)
C32 C33 Mo1 72.63(12)
C34 C33 Mo1 73.42(11)
C32 C33 H33 126.1
C34 C33 H33 126.1
Mo1 C33 H33 119.7
C35 C34 C33 108.23(19)
C35 C34 Mo1 73.59(11)
C33 C34 Mo1 71.40(11)
C35 C34 H34 125.9
C33 C34 H34 125.9
Mo1 C34 H34 120.9
C34 C35 C31 108.22(19)
C34 C35 Mo1 71.92(11)
C31 C35 Mo1 72.15(11)
C34 C35 H35 125.9
C31 C35 H35 125.9
Mo1 C35 H35 121.8
O1 C36 Mo1 174.49(17)
O2 C37 Mo1 178.69(18)
O3 C38 Mo1 172.38(17)

loop_
_geom_bond_atom_site_label_1
_geom_bond_atom_site_label_2
_geom_bond_distance
Sn1 C1 2.2030(18)
Sn1 Mo1 2.9066(3)
Mo1 C36 1.972(2)
Mo1 C37 1.977(2)
Mo1 C38 1.986(2)
Mo1 C33 2.3332(19)
Mo1 C32 2.340(2)
Mo1 C34 2.3594(19)
Mo1 C31 2.367(2)
Mo1 C35 2.3808(19)
O1 C36 1.160(2)
O2 C37 1.153(2)
O3 C38 1.159(2)
C1 C2 1.402(3)
C1 C6 1.406(3)
C2 C3 1.400(3)
C2 C7 1.507(3)
C3 C4 1.391(3)
C3 H3 0.9500
C4 C5 1.392(3)
C4 H4 0.9500
C5 C6 1.396(3)
C5 H5 0.9500
C6 C19 1.507(3)
C7 C12 1.411(3)
C7 C8 1.416(3)
C8 C9 1.397(3)
C8 C13 1.521(3)
C9 C10 1.387(3)
C9 H9 0.9500
C10 C11 1.387(3)
C10 H10 0.9500
C11 C12 1.398(3)
C11 H11 0.9500
C12 C16 1.525(3)
C13 C15 1.533(3)
C13 C14 1.537(3)
C13 H13 1.0000
C14 H14A 0.9800
C14 H14B 0.9800
C14 H14C 0.9800
C15 H15A 0.9800
C15 H15B 0.9800
C15 H15C 0.9800
C16 C17 1.534(3)
C16 C18 1.539(3)
C16 H16 1.0000
C17 H17A 0.9800
C17 H17B 0.9800
C17 H17C 0.9800
C18 H18A 0.9800
C18 H18B 0.9800
C18 H18C 0.9800
C19 C20 1.417(3)
C19 C24 1.418(3)
C20 C21 1.398(3)
C20 C25 1.522(3)
C21 C22 1.386(3)
C21 H21 0.9500
C22 C23 1.383(3)
C22 H22 0.9500
C23 C24 1.397(3)
C23 H23 0.9500
C24 C28 1.527(3)
C25 C27 1.536(3)
C25 C26 1.536(3)
C25 H25 1.0000
C26 H26A 0.9800
C26 H26B 0.9800
C26 H26C 0.9800
C27 H27A 0.9800
C27 H27B 0.9800
C27 H27C 0.9800
C28 C29 1.531(3)
C28 C30 1.538(3)
C28 H28 1.0000
C29 H29A 0.9800
C29 H29B 0.9800
C29 H29C 0.9800
C30 H30A 0.9800
C30 H30B 0.9800
C30 H30C 0.9800
C31 C35 1.415(3)
C31 C32 1.421(3)
C31 H31 0.9500
C32 C33 1.414(3)
C32 H32 0.9500
C33 C34 1.418(3)
C33 H33 0.9500
C34 C35 1.406(3)
C34 H34 0.9500
C35 H35 0.9500

loop_
_geom_torsion_atom_site_label_1
_geom_torsion_atom_site_label_2
_geom_torsion_atom_site_label_3
_geom_torsion_atom_site_label_4
_geom_torsion
C6 C1 C2 C3 -1.1(3)
Sn1 C1 C2 C3 -162.30(14)
C6 C1 C2 C7 175.47(16)
Sn1 C1 C2 C7 14.3(2)
C1 C2 C3 C4 0.7(3)
C7 C2 C3 C4 -175.74(17)
C2 C3 C4 C5 0.3(3)
C3 C4 C5 C6 -0.7(3)
C4 C5 C6 C1 0.3(3)
C4 C5 C6 C19 176.86(17)
C2 C1 C6 C5 0.7(3)
Sn1 C1 C6 C5 162.97(14)
C2 C1 C6 C19 -176.18(16)
Sn1 C1 C6 C19 -13.9(2)
C3 C2 C7 C12 -86.1(2)
C1 C2 C7 C12 97.4(2)
C3 C2 C7 C8 97.5(2)
C1 C2 C7 C8 -78.9(2)
C12 C7 C8 C9 -3.3(3)
C2 C7 C8 C9 173.08(17)
C12 C7 C8 C13 170.01(17)
C2 C7 C8 C13 -13.6(3)
C7 C8 C9 C10 0.6(3)
C13 C8 C9 C10 -172.86(18)
C8 C9 C10 C11 2.0(3)
C9 C10 C11 C12 -1.9(3)
C10 C11 C12 C7 -0.8(3)
C10 C11 C12 C16 175.31(18)
C8 C7 C12 C11 3.4(3)
C2 C7 C12 C11 -172.90(17)
C8 C7 C12 C16 -172.61(17)
C2 C7 C12 C16 11.1(3)
C9 C8 C13 C15 82.4(2)
C7 C8 C13 C15 -90.9(2)
C9 C8 C13 C14 -40.9(3)
C7 C8 C13 C14 145.77(19)
C11 C12 C16 C17 34.9(2)
C7 C12 C16 C17 -149.04(18)
C11 C12 C16 C18 -87.5(2)
C7 C12 C16 C18 88.5(2)
C5 C6 C19 C20 87.9(2)
C1 C6 C19 C20 -95.4(2)
C5 C6 C19 C24 -96.2(2)
C1 C6 C19 C24 80.5(2)
C24 C19 C20 C21 -2.5(3)
C6 C19 C20 C21 173.38(17)
C24 C19 C20 C25 173.79(17)
C6 C19 C20 C25 -10.4(3)
C19 C20 C21 C22 0.2(3)
C25 C20 C21 C22 -176.00(17)
C20 C21 C22 C23 1.6(3)
C21 C22 C23 C24 -1.1(3)
C22 C23 C24 C19 -1.1(3)
C22 C23 C24 C28 171.79(18)
C20 C19 C24 C23 2.9(3)
C6 C19 C24 C23 -173.02(17)
C20 C19 C24 C28 -169.88(17)
C6 C19 C24 C28 14.2(3)
C21 C20 C25 C27 90.8(2)
C19 C20 C25 C27 -85.3(2)
C21 C20 C25 C26 -32.1(3)
C19 C20 C25 C26 151.74(18)
C23 C24 C28 C29 42.4(2)
C19 C24 C28 C29 -144.93(18)
C23 C24 C28 C30 -81.0(2)
C19 C24 C28 C30 91.7(2)
C35 C31 C32 C33 -0.2(2)
Mo1 C31 C32 C33 64.43(14)
C35 C31 C32 Mo1 -64.59(14)
C31 C32 C33 C34 0.2(2)
Mo1 C32 C33 C34 65.49(14)
C31 C32 C33 Mo1 -65.33(14)
C32 C33 C34 C35 -0.1(2)
Mo1 C33 C34 C35 64.87(14)
C32 C33 C34 Mo1 -64.97(14)
C33 C34 C35 C31 0.0(2)
Mo1 C34 C35 C31 63.45(14)
C33 C34 C35 Mo1 -63.44(14)
C32 C31 C35 C34 0.1(2)
Mo1 C31 C35 C34 -63.30(14)
C32 C31 C35 Mo1 63.39(14)
